data_4067397
loop_
_publ_author_name
'Jia, Ai-Quan'
'Han, Ying-Feng'
'Lin, Yue-Jian'
'Jin, Guo-Xin'

_publ_section_title
;
 Syntheses and Reactions of Half-Sandwich Iridium, Rhodium, and Ruthenium
 Metallacycles Containing 4-Pyridyl Dithioether Ligands
;
_journal_issue 1
_journal_name_full Organometallics
_journal_page_first 232
_journal_page_last 240
_journal_paper_doi 10.1021/om900921g
_journal_volume 29
_journal_year 2010
_chemical_formula_sum 'C124 H148 Cl8 F12 Ir4 N4 O24 S8'
_chemical_formula_weight 3615.34
_chemical_name_systematic ?
_space_group_IT_number 14
_symmetry_cell_setting monoclinic
_symmetry_space_group_name_Hall '-P 2ybc'
_symmetry_space_group_name_H-M 'P 1 21/c 1'
_atom_sites_solution_hydrogens geom
_atom_sites_solution_primary direct
_atom_sites_solution_secondary difmap
_audit_creation_method SHELXL-97
_cell_angle_alpha 90.00
_cell_angle_beta 90.984(2)
_cell_angle_gamma 90.00
_cell_formula_units_Z 2
_cell_length_a 18.7100(19)
_cell_length_b 26.661(3)
_cell_length_c 14.8575(15)
_cell_measurement_reflns_used 4320
_cell_measurement_temperature 193(2)
_cell_measurement_theta_max 24.16
_cell_measurement_theta_min 2.31
_cell_volume 7410.2(13)
_computing_cell_refinement 'Bruker SMART'
_computing_data_collection 'Bruker SMART'
_computing_data_reduction 'Bruker SAINT'
_computing_molecular_graphics 'Bruker SHELXTL'
_computing_publication_material 'Bruker SHELXTL'
_computing_structure_refinement 'SHELXL-97 (Sheldrick, 1997)'
_computing_structure_solution 'SHELXS-97 (Sheldrick, 1990)'
_diffrn_ambient_temperature 193(2)
_diffrn_measured_fraction_theta_full 0.995
_diffrn_measured_fraction_theta_max 0.995
_diffrn_measurement_device_type 'CCD area detector'
_diffrn_measurement_method 'phi and omega scans'
_diffrn_radiation_monochromator graphite
_diffrn_radiation_source 'fine-focus sealed tube'
_diffrn_radiation_type MoK\a
_diffrn_radiation_wavelength 0.71073
_diffrn_reflns_av_R_equivalents 0.0704
_diffrn_reflns_av_sigmaI/netI 0.1205
_diffrn_reflns_limit_h_max 18
_diffrn_reflns_limit_h_min -23
_diffrn_reflns_limit_k_max 31
_diffrn_reflns_limit_k_min -33
_diffrn_reflns_limit_l_max 15
_diffrn_reflns_limit_l_min -18
_diffrn_reflns_number 40561
_diffrn_reflns_theta_full 26.40
_diffrn_reflns_theta_max 26.40
_diffrn_reflns_theta_min 1.88
_diffrn_standards_decay_% 3.67
_exptl_absorpt_coefficient_mu 3.916
_exptl_absorpt_correction_T_max 0.7712
_exptl_absorpt_correction_T_min 0.4410
_exptl_absorpt_correction_type multi-scan
_exptl_absorpt_process_details sadabs
_exptl_crystal_colour translucent
_exptl_crystal_density_diffrn 1.620
_exptl_crystal_density_meas 0
_exptl_crystal_density_method 'not measured'
_exptl_crystal_description prism
_exptl_crystal_F_000 3584
_exptl_crystal_size_max 0.25
_exptl_crystal_size_mid 0.12
_exptl_crystal_size_min 0.07
_refine_diff_density_max 2.576
_refine_diff_density_min -1.898
_refine_diff_density_rms 0.176
_refine_ls_extinction_method none
_refine_ls_goodness_of_fit_ref 0.972
_refine_ls_hydrogen_treatment constr
_refine_ls_matrix_type full
_refine_ls_number_parameters 838
_refine_ls_number_reflns 15132
_refine_ls_number_restraints 0
_refine_ls_restrained_S_all 0.972
_refine_ls_R_factor_all 0.1331
_refine_ls_R_factor_gt 0.0611
_refine_ls_shift/su_max 0.001
_refine_ls_shift/su_mean 0.000
_refine_ls_structure_factor_coef Fsqd
_refine_ls_weighting_details 'calc w=1/[\s^2^(Fo^2^)+(0.0695P)^2^+0.0000P] where P=(Fo^2^+2Fc^2^)/3'
_refine_ls_weighting_scheme calc
_refine_ls_wR_factor_gt 0.1390
_refine_ls_wR_factor_ref 0.1573
_reflns_number_gt 7527
_reflns_number_total 15132
_reflns_threshold_expression >2sigma(I)
_cod_data_source_file om900921g_si_001.cif
_cod_data_source_block 2a(2)
_cod_depositor_comments
;
The following automatic conversions were performed:

'_symmetry_cell_setting' value 'Monoclinic' changed to 'monoclinic'
according to /home/saulius/struct/CIF-dictionaries/cif_core.dic
dictionary named 'cif_core.dic' version 2.4.1 from 2010-06-29.

Automatic conversion script
Id: cif_fix_values 1715 2011-07-08 13:25:40Z adriana 
;
_cod_original_cell_volume 7410.1(13)
_cod_original_sg_symbol_H-M P2(1)/c
_cod_database_code 4067397

loop_
_symmetry_equiv_pos_as_xyz
'x, y, z'
'-x, y+1/2, -z+1/2'
'-x, -y, -z'
'x, -y-1/2, z-1/2'

loop_
_atom_site_label
_atom_site_type_symbol
_atom_site_fract_x
_atom_site_fract_y
_atom_site_fract_z
_atom_site_U_iso_or_equiv
_atom_site_adp_type
_atom_site_occupancy
_atom_site_symmetry_multiplicity
_atom_site_calc_flag
_atom_site_refinement_flags
Ir1 Ir 0.17968(2) 0.343809(16) 0.34527(3) 0.02917(12) Uani 1 1 d .
Ir2 Ir 0.22755(2) 0.658573(16) 0.30348(3) 0.02920(12) Uani 1 1 d .
N1 N 0.2430(4) 0.3467(4) 0.2302(6) 0.045(3) Uani 1 1 d .
N2 N 0.7178(4) 0.3535(3) -0.1824(6) 0.033(2) Uani 1 1 d .
O1 O 0.2491(3) 0.3984(2) 0.3921(4) 0.0329(17) Uani 1 1 d .
O2 O 0.1281(3) 0.4030(2) 0.2818(5) 0.0346(18) Uani 1 1 d .
O3 O 0.1604(3) 0.6040(2) 0.2518(4) 0.0307(17) Uani 1 1 d .
O4 O 0.2869(3) 0.5985(3) 0.3509(4) 0.0348(18) Uani 1 1 d .
O5 O 0.5587(5) 0.2494(3) 0.8816(7) 0.082(3) Uani 1 1 d .
O6 O 0.5150(6) 0.2171(5) 0.7363(6) 0.110(4) Uani 1 1 d .
O7 O 0.4317(4) 0.2223(5) 0.8635(8) 0.118(5) Uani 1 1 d .
O8 O 1.0115(5) 0.3216(4) -0.1028(5) 0.077(3) Uani 1 1 d .
O9 O 1.0706(5) 0.3614(4) 0.0210(6) 0.074(3) Uani 1 1 d .
O10 O 1.0482(5) 0.2727(4) 0.0268(6) 0.083(3) Uani 1 1 d .
S1 S 0.38448(18) 0.33466(14) -0.0152(2) 0.0597(10) Uani 1 1 d .
S2 S 0.60471(17) 0.36490(15) 0.0850(2) 0.0611(10) Uani 1 1 d .
S3 S 0.5058(2) 0.21817(14) 0.8346(3) 0.0687(11) Uani 1 1 d .
S4 S 1.0275(2) 0.31937(15) -0.0091(3) 0.0685(10) Uani 1 1 d .
F1 F 0.5994(6) 0.1456(4) 0.8473(9) 0.131(4) Uani 1 1 d .
F2 F 0.5230(8) 0.1491(5) 0.9530(9) 0.184(7) Uani 1 1 d .
F3 F 0.4885(7) 0.1220(4) 0.8263(9) 0.178(6) Uani 1 1 d .
F4 F 0.9146(4) 0.3751(3) 0.0177(5) 0.077(2) Uani 1 1 d .
F5 F 0.8974(5) 0.2980(4) 0.0206(7) 0.112(3) Uani 1 1 d .
F6 F 0.9510(4) 0.3318(3) 0.1308(5) 0.091(3) Uani 1 1 d .
C1 C 0.2496(5) 0.4456(4) 0.3798(7) 0.030(2) Uani 1 1 d .
C2 C 0.2012(5) 0.4737(4) 0.3240(6) 0.023(2) Uani 1 1 d .
C3 C 0.1425(5) 0.4493(4) 0.2797(7) 0.029(2) Uani 1 1 d .
C4 C 0.0914(5) 0.4795(4) 0.2279(7) 0.036(3) Uani 1 1 d .
C5 C 0.0369(6) 0.4557(4) 0.1808(8) 0.053(3) Uani 1 1 d .
H5 H 0.0317 0.4204 0.1850 0.064 Uiso 1 1 calc R
C6 C -0.0107(6) 0.4834(4) 0.1272(9) 0.063(4) Uani 1 1 d .
H6 H -0.0474 0.4668 0.0937 0.075 Uiso 1 1 calc R
C7 C -0.0044(6) 0.5345(5) 0.1230(9) 0.062(4) Uani 1 1 d .
H7 H -0.0384 0.5535 0.0893 0.074 Uiso 1 1 calc R
C8 C 0.0506(6) 0.5582(4) 0.1670(8) 0.045(3) Uani 1 1 d .
H8 H 0.0564 0.5934 0.1606 0.054 Uiso 1 1 calc R
C9 C 0.0981(5) 0.5312(4) 0.2211(7) 0.031(2) Uani 1 1 d .
C10 C 0.1595(5) 0.5565(4) 0.2646(7) 0.028(2) Uani 1 1 d .
C11 C 0.2106(5) 0.5286(4) 0.3149(6) 0.025(2) Uani 1 1 d .
C12 C 0.2701(5) 0.5522(4) 0.3584(6) 0.025(2) Uani 1 1 d .
C13 C 0.3168(5) 0.5238(4) 0.4206(6) 0.025(2) Uani 1 1 d .
C14 C 0.3711(6) 0.5480(4) 0.4685(8) 0.042(3) Uani 1 1 d .
H14 H 0.3792 0.5829 0.4605 0.051 Uiso 1 1 calc R
C15 C 0.4134(7) 0.5205(5) 0.5284(9) 0.066(4) Uani 1 1 d .
H15 H 0.4502 0.5368 0.5622 0.079 Uiso 1 1 calc R
C16 C 0.4023(7) 0.4697(5) 0.5390(9) 0.069(4) Uani 1 1 d .
H16 H 0.4309 0.4515 0.5813 0.083 Uiso 1 1 calc R
C17 C 0.3508(6) 0.4451(4) 0.4894(9) 0.059(4) Uani 1 1 d .
H17 H 0.3454 0.4098 0.4951 0.071 Uiso 1 1 calc R
C18 C 0.3060(5) 0.4720(3) 0.4301(7) 0.030(2) Uani 1 1 d .
C19 C 0.4776(5) 0.3265(4) 0.0253(8) 0.047(3) Uani 1 1 d .
H19A H 0.4786 0.3014 0.0744 0.057 Uiso 1 1 calc R
H19B H 0.5066 0.3132 -0.0244 0.057 Uiso 1 1 calc R
C20 C 0.5102(6) 0.3730(5) 0.0584(9) 0.062(4) Uani 1 1 d .
H20A H 0.4851 0.3842 0.1130 0.074 Uiso 1 1 calc R
H20B H 0.5044 0.3994 0.0120 0.074 Uiso 1 1 calc R
C21 C 0.2173(6) 0.3491(4) 0.1470(7) 0.041(3) Uani 1 1 d .
H21 H 0.1672 0.3523 0.1376 0.049 Uiso 1 1 calc R
C22 C 0.2626(6) 0.3470(4) 0.0709(7) 0.039(3) Uani 1 1 d .
H22 H 0.2436 0.3509 0.0116 0.047 Uiso 1 1 calc R
C23 C 0.3342(6) 0.3392(5) 0.0855(8) 0.047(3) Uani 1 1 d .
C24 C 0.3621(7) 0.3330(5) 0.1694(9) 0.062(4) Uani 1 1 d .
H24 H 0.4110 0.3246 0.1796 0.075 Uiso 1 1 calc R
C25 C 0.3161(5) 0.3395(4) 0.2379(7) 0.033(2) Uani 1 1 d .
H25 H 0.3360 0.3391 0.2971 0.040 Uiso 1 1 calc R
C26 C 0.7500(6) 0.3466(4) -0.0985(8) 0.045(3) Uani 1 1 d .
H26 H 0.7994 0.3384 -0.0963 0.054 Uiso 1 1 calc R
C27 C 0.7161(6) 0.3505(4) -0.0211(8) 0.046(3) Uani 1 1 d .
H27 H 0.7414 0.3448 0.0339 0.055 Uiso 1 1 calc R
C28 C 0.6437(6) 0.3630(4) -0.0196(8) 0.043(3) Uani 1 1 d .
C29 C 0.6126(6) 0.3684(5) -0.1036(8) 0.048(3) Uani 1 1 d .
H29 H 0.5625 0.3741 -0.1072 0.057 Uiso 1 1 calc R
C30 C 0.6489(6) 0.3662(4) -0.1810(9) 0.050(4) Uani 1 1 d .
H30 H 0.6248 0.3739 -0.2360 0.060 Uiso 1 1 calc R
C31 C 0.1193(6) 0.2767(4) 0.3315(7) 0.038(3) Uani 1 1 d .
C32 C 0.1883(6) 0.2647(4) 0.3709(7) 0.038(3) Uani 1 1 d .
C33 C 0.1961(6) 0.2913(4) 0.4530(8) 0.044(3) Uani 1 1 d .
C34 C 0.1289(7) 0.3205(4) 0.4656(7) 0.047(3) Uani 1 1 d .
C35 C 0.0816(6) 0.3111(5) 0.3956(8) 0.049(4) Uani 1 1 d .
C36 C 0.0882(7) 0.2535(4) 0.2464(7) 0.053(3) Uani 1 1 d .
H36A H 0.1242 0.2537 0.1993 0.080 Uiso 1 1 calc R
H36B H 0.0464 0.2729 0.2262 0.080 Uiso 1 1 calc R
H36C H 0.0737 0.2188 0.2586 0.080 Uiso 1 1 calc R
C37 C 0.2424(6) 0.2294(4) 0.3290(8) 0.056(3) Uani 1 1 d .
H37A H 0.2903 0.2369 0.3532 0.083 Uiso 1 1 calc R
H37B H 0.2419 0.2339 0.2636 0.083 Uiso 1 1 calc R
H37C H 0.2300 0.1946 0.3434 0.083 Uiso 1 1 calc R
C38 C 0.2608(7) 0.2909(5) 0.5141(8) 0.062(4) Uani 1 1 d .
H38A H 0.2549 0.2653 0.5607 0.092 Uiso 1 1 calc R
H38B H 0.2664 0.3239 0.5424 0.092 Uiso 1 1 calc R
H38C H 0.3033 0.2832 0.4790 0.092 Uiso 1 1 calc R
C39 C 0.1131(7) 0.3507(5) 0.5476(8) 0.061(4) Uani 1 1 d .
H39A H 0.0807 0.3782 0.5315 0.091 Uiso 1 1 calc R
H39B H 0.1578 0.3644 0.5728 0.091 Uiso 1 1 calc R
H39C H 0.0906 0.3291 0.5925 0.091 Uiso 1 1 calc R
C40 C 0.0103(6) 0.3297(5) 0.3787(8) 0.057(4) Uani 1 1 d .
H40A H -0.0230 0.3132 0.4195 0.086 Uiso 1 1 calc R
H40B H -0.0040 0.3225 0.3162 0.086 Uiso 1 1 calc R
H40C H 0.0092 0.3660 0.3887 0.086 Uiso 1 1 calc R
C41 C 0.1714(6) 0.7280(4) 0.2950(7) 0.037(3) Uani 1 1 d .
C42 C 0.1455(6) 0.7011(4) 0.3683(8) 0.045(3) Uani 1 1 d .
C43 C 0.2022(8) 0.6914(4) 0.4299(9) 0.054(3) Uani 1 1 d .
C44 C 0.2659(7) 0.7152(4) 0.3958(8) 0.051(3) Uani 1 1 d .
C45 C 0.2461(6) 0.7378(4) 0.3127(8) 0.045(3) Uani 1 1 d .
C46 C 0.1271(7) 0.7475(5) 0.2164(9) 0.073(4) Uani 1 1 d .
H46A H 0.0856 0.7256 0.2065 0.109 Uiso 1 1 calc R
H46B H 0.1562 0.7479 0.1622 0.109 Uiso 1 1 calc R
H46C H 0.1107 0.7816 0.2295 0.109 Uiso 1 1 calc R
C47 C 0.0706(7) 0.6785(5) 0.3768(12) 0.101(7) Uani 1 1 d .
H47A H 0.0385 0.7034 0.4029 0.152 Uiso 1 1 calc R
H47B H 0.0730 0.6489 0.4159 0.152 Uiso 1 1 calc R
H47C H 0.0525 0.6687 0.3171 0.152 Uiso 1 1 calc R
C48 C 0.2016(11) 0.6617(5) 0.5155(9) 0.114(7) Uani 1 1 d .
H48A H 0.2079 0.6844 0.5669 0.171 Uiso 1 1 calc R
H48B H 0.2407 0.6373 0.5153 0.171 Uiso 1 1 calc R
H48C H 0.1558 0.6441 0.5202 0.171 Uiso 1 1 calc R
C49 C 0.3375(8) 0.7154(5) 0.4396(10) 0.090(6) Uani 1 1 d .
H49A H 0.3741 0.7200 0.3939 0.136 Uiso 1 1 calc R
H49B H 0.3455 0.6834 0.4708 0.136 Uiso 1 1 calc R
H49C H 0.3405 0.7429 0.4833 0.136 Uiso 1 1 calc R
C50 C 0.2952(7) 0.7672(4) 0.2515(10) 0.072(4) Uani 1 1 d .
H50A H 0.2854 0.8032 0.2576 0.107 Uiso 1 1 calc R
H50B H 0.2866 0.7569 0.1889 0.107 Uiso 1 1 calc R
H50C H 0.3451 0.7605 0.2686 0.107 Uiso 1 1 calc R
C51 C 0.5301(10) 0.1569(6) 0.8624(13) 0.085(5) Uani 1 1 d .
C52 C 0.9407(5) 0.3293(3) 0.0434(6) 0.0120(18) Uiso 1 1 d .
C53 C 0.7608(11) 0.4279(11) 0.2325(14) 0.181(12) Uani 1 1 d .
H53A H 0.7197 0.4116 0.2015 0.218 Uiso 1 1 calc R
H53B H 0.7751 0.4567 0.1948 0.218 Uiso 1 1 calc R
Cl1 Cl 0.8215(5) 0.3913(3) 0.2344(5) 0.198(3) Uani 1 1 d .
Cl2 Cl 0.7306(6) 0.4517(4) 0.3339(7) 0.323(7) Uani 1 1 d .
C54 C 0.4269(11) 0.3179(6) 0.661(2) 0.242(18) Uani 1 1 d .
H54A H 0.4355 0.2877 0.6984 0.291 Uiso 1 1 calc R
H54B H 0.4200 0.3082 0.5972 0.291 Uiso 1 1 calc R
Cl3 Cl 0.4965(4) 0.3651(3) 0.6767(6) 0.233(4) Uani 1 1 d .
Cl4 Cl 0.3415(4) 0.3624(3) 0.7092(4) 0.161(3) Uani 1 1 d .
C55 C 0.8256(11) 0.5831(7) 0.2386(10) 0.132(8) Uani 1 1 d .
H55A H 0.7829 0.5804 0.2755 0.198 Uiso 1 1 calc R
H55B H 0.8514 0.6140 0.2542 0.198 Uiso 1 1 calc R
H55C H 0.8567 0.5541 0.2500 0.198 Uiso 1 1 calc R
C56 C 0.8048(9) 0.5843(6) 0.1448(10) 0.085(5) Uani 1 1 d .
H56A H 0.8386 0.6053 0.1109 0.102 Uiso 1 1 calc R
H56B H 0.7564 0.5989 0.1379 0.102 Uiso 1 1 calc R
C57 C 0.7953(8) 0.5280(6) 0.0145(9) 0.075(4) Uani 1 1 d .
H57A H 0.8364 0.5435 -0.0160 0.090 Uiso 1 1 calc R
H57B H 0.7515 0.5465 -0.0039 0.090 Uiso 1 1 calc R
C58 C 0.7889(8) 0.4768(5) -0.0125(10) 0.084(5) Uani 1 1 d .
H58A H 0.8328 0.4587 0.0038 0.126 Uiso 1 1 calc R
H58B H 0.7810 0.4751 -0.0778 0.126 Uiso 1 1 calc R
H58C H 0.7483 0.4614 0.0180 0.126 Uiso 1 1 calc R
O11 O 0.8052(6) 0.5318(4) 0.1087(7) 0.085(3) Uani 1 1 d .
C59 C 0.6357(8) 0.5161(6) 0.8382(13) 0.098(6) Uani 1 1 d .
H59A H 0.6265 0.5384 0.8892 0.147 Uiso 1 1 calc R
H59B H 0.6734 0.5305 0.8012 0.147 Uiso 1 1 calc R
H59C H 0.6510 0.4832 0.8607 0.147 Uiso 1 1 calc R
C60 C 0.5691(11) 0.5104(7) 0.7828(14) 0.121(7) Uani 1 1 d .
H60A H 0.5565 0.5423 0.7523 0.145 Uiso 1 1 calc R
H60B H 0.5749 0.4839 0.7367 0.145 Uiso 1 1 calc R
C61 C 0.4467(10) 0.4957(7) 0.8105(14) 0.121(7) Uani 1 1 d .
H61A H 0.4444 0.4707 0.7613 0.146 Uiso 1 1 calc R
H61B H 0.4357 0.5290 0.7844 0.146 Uiso 1 1 calc R
C62 C 0.3920(9) 0.4829(8) 0.8806(16) 0.157(10) Uani 1 1 d .
H62A H 0.4050 0.4510 0.9095 0.235 Uiso 1 1 calc R
H62B H 0.3448 0.4798 0.8517 0.235 Uiso 1 1 calc R
H62C H 0.3909 0.5095 0.9261 0.235 Uiso 1 1 calc R
O12 O 0.5141(7) 0.4962(4) 0.8476(8) 0.104(4) Uani 1 1 d .

loop_
_atom_site_aniso_label
_atom_site_aniso_U_11
_atom_site_aniso_U_22
_atom_site_aniso_U_33
_atom_site_aniso_U_23
_atom_site_aniso_U_13
_atom_site_aniso_U_12
Ir1 0.0318(2) 0.0231(2) 0.0325(3) 0.00278(19) -0.00321(19) -0.00291(19)
Ir2 0.0326(2) 0.0218(2) 0.0331(3) 0.00096(19) -0.00213(19) 0.00037(19)
N1 0.028(5) 0.054(6) 0.052(6) 0.004(5) -0.029(5) 0.010(5)
N2 0.036(5) 0.029(5) 0.036(6) 0.011(4) 0.017(4) 0.012(4)
O1 0.037(4) 0.022(4) 0.040(4) 0.005(3) -0.010(3) -0.004(3)
O2 0.029(4) 0.026(4) 0.049(5) 0.005(3) -0.016(4) -0.003(3)
O3 0.024(4) 0.027(4) 0.041(4) 0.005(3) -0.009(3) 0.001(3)
O4 0.035(4) 0.029(4) 0.041(4) 0.003(3) -0.010(4) -0.006(3)
O5 0.079(7) 0.062(7) 0.103(8) -0.025(6) -0.020(6) -0.011(5)
O6 0.114(9) 0.171(12) 0.044(7) -0.006(7) 0.001(6) -0.028(8)
O7 0.026(5) 0.162(12) 0.165(12) -0.069(9) 0.008(6) 0.010(6)
O8 0.120(9) 0.090(8) 0.023(5) 0.002(4) 0.005(5) 0.027(6)
O9 0.061(6) 0.089(8) 0.071(7) -0.005(5) -0.019(5) -0.026(5)
O10 0.110(8) 0.074(7) 0.066(6) 0.005(5) 0.003(6) 0.076(6)
S1 0.056(2) 0.089(3) 0.0344(18) -0.0096(18) 0.0078(16) -0.0141(19)
S2 0.046(2) 0.095(3) 0.043(2) -0.0094(18) 0.0070(16) -0.0042(18)
S3 0.063(2) 0.055(2) 0.087(3) -0.017(2) -0.019(2) 0.0074(19)
S4 0.081(3) 0.062(2) 0.063(3) -0.003(2) -0.004(2) 0.013(2)
F1 0.108(8) 0.093(9) 0.191(13) 0.007(7) -0.020(8) 0.028(6)
F2 0.248(17) 0.180(14) 0.121(10) 0.066(9) -0.065(11) -0.074(11)
F3 0.230(13) 0.059(7) 0.240(14) 0.024(8) -0.148(11) -0.044(8)
F4 0.068(5) 0.071(6) 0.092(6) 0.009(5) 0.005(5) 0.015(4)
F5 0.082(6) 0.114(9) 0.138(9) 0.052(7) -0.014(6) -0.005(6)
F6 0.087(6) 0.118(8) 0.070(6) 0.007(5) 0.015(5) 0.035(5)
C1 0.030(6) 0.027(6) 0.032(6) 0.005(5) 0.005(5) -0.010(5)
C2 0.028(5) 0.023(5) 0.018(5) 0.000(4) -0.002(4) -0.003(4)
C3 0.029(6) 0.026(6) 0.031(6) 0.004(4) 0.006(5) -0.003(5)
C4 0.035(6) 0.034(7) 0.037(7) 0.005(5) -0.014(5) -0.007(5)
C5 0.062(8) 0.031(7) 0.065(9) 0.007(6) -0.022(7) 0.003(6)
C6 0.058(8) 0.036(8) 0.093(11) 0.004(7) -0.051(8) -0.004(6)
C7 0.053(8) 0.039(8) 0.091(11) 0.017(7) -0.038(8) -0.001(6)
C8 0.043(7) 0.030(7) 0.062(8) 0.003(6) -0.026(6) -0.008(5)
C9 0.025(6) 0.038(7) 0.031(6) 0.002(5) -0.003(5) 0.002(5)
C10 0.027(6) 0.019(6) 0.039(6) 0.005(5) -0.003(5) 0.002(4)
C11 0.029(6) 0.023(6) 0.022(5) -0.004(4) -0.006(5) 0.004(4)
C12 0.018(5) 0.028(6) 0.030(6) 0.000(4) 0.005(4) 0.006(4)
C13 0.017(5) 0.031(6) 0.026(6) 0.001(4) -0.007(4) -0.001(4)
C14 0.046(7) 0.023(6) 0.057(8) -0.006(5) -0.025(6) -0.006(5)
C15 0.063(9) 0.051(9) 0.081(10) 0.020(7) -0.046(8) -0.014(7)
C16 0.062(9) 0.054(9) 0.090(11) 0.022(8) -0.055(8) -0.009(7)
C17 0.058(8) 0.027(7) 0.091(11) 0.016(7) -0.032(8) -0.007(6)
C18 0.036(6) 0.014(5) 0.039(6) 0.005(4) -0.010(5) 0.001(4)
C19 0.026(6) 0.056(8) 0.060(8) -0.008(7) 0.014(6) -0.002(6)
C20 0.039(7) 0.084(11) 0.063(9) -0.020(8) 0.015(7) 0.008(7)
C21 0.048(7) 0.039(7) 0.034(7) 0.000(5) -0.012(6) 0.004(6)
C22 0.043(7) 0.045(7) 0.030(6) 0.007(5) -0.007(5) 0.001(6)
C23 0.051(8) 0.057(8) 0.033(7) 0.004(6) 0.004(6) 0.008(7)
C24 0.058(9) 0.063(10) 0.065(9) 0.001(7) -0.041(8) 0.004(7)
C25 0.028(6) 0.047(7) 0.025(6) 0.000(5) 0.003(5) 0.003(5)
C26 0.046(7) 0.045(8) 0.044(7) -0.008(6) -0.007(6) 0.015(6)
C27 0.049(8) 0.053(8) 0.036(7) -0.005(6) -0.011(6) -0.010(6)
C28 0.026(6) 0.047(7) 0.058(8) -0.012(6) 0.011(6) -0.002(5)
C29 0.036(7) 0.063(9) 0.045(8) 0.021(7) 0.007(6) 0.008(6)
C30 0.040(7) 0.039(7) 0.071(9) 0.030(6) -0.035(7) -0.024(6)
C31 0.052(8) 0.022(6) 0.041(7) 0.011(5) 0.014(6) 0.000(5)
C32 0.050(7) 0.022(6) 0.043(7) 0.012(5) 0.002(6) -0.005(5)
C33 0.053(8) 0.025(6) 0.054(8) 0.009(5) -0.019(7) -0.005(5)
C34 0.075(9) 0.038(7) 0.029(7) -0.006(5) 0.020(7) -0.031(6)
C35 0.027(6) 0.065(9) 0.055(8) 0.040(7) 0.002(6) -0.023(6)
C36 0.076(9) 0.047(8) 0.037(7) 0.002(6) -0.005(7) -0.015(7)
C37 0.067(9) 0.034(7) 0.066(9) -0.003(6) -0.009(7) -0.005(6)
C38 0.092(11) 0.050(8) 0.041(8) 0.001(6) -0.030(8) -0.010(7)
C39 0.079(10) 0.061(10) 0.042(8) -0.014(6) 0.006(7) -0.010(7)
C40 0.043(8) 0.077(10) 0.051(8) 0.012(7) -0.005(6) -0.026(7)
C41 0.043(7) 0.030(7) 0.038(7) -0.004(5) -0.002(6) 0.005(5)
C42 0.059(8) 0.022(6) 0.055(8) -0.004(5) 0.030(7) -0.002(5)
C43 0.088(10) 0.027(7) 0.047(8) -0.003(6) 0.001(8) 0.000(7)
C44 0.070(9) 0.025(6) 0.056(8) -0.010(6) -0.032(7) 0.006(6)
C45 0.043(7) 0.026(7) 0.066(9) -0.002(6) 0.002(7) 0.004(5)
C46 0.081(10) 0.044(9) 0.092(11) -0.012(7) -0.036(9) 0.033(7)
C47 0.059(10) 0.070(11) 0.178(18) -0.044(11) 0.087(11) -0.027(8)
C48 0.25(2) 0.059(11) 0.030(8) -0.003(7) 0.019(11) 0.014(13)
C49 0.116(13) 0.046(9) 0.107(12) -0.029(8) -0.088(11) 0.018(8)
C50 0.069(9) 0.031(8) 0.116(13) -0.006(8) 0.017(9) -0.027(7)
C51 0.087(12) 0.054(10) 0.112(15) 0.000(10) -0.051(11) -0.007(10)
C53 0.15(2) 0.28(3) 0.117(19) 0.02(2) 0.060(16) 0.10(2)
Cl1 0.252(8) 0.123(6) 0.223(8) 0.033(5) 0.092(7) 0.065(6)
Cl2 0.411(15) 0.310(14) 0.254(11) 0.121(10) 0.206(11) 0.127(11)
C54 0.16(2) 0.038(12) 0.52(5) -0.005(19) -0.22(3) 0.032(13)
Cl3 0.168(7) 0.221(9) 0.306(11) 0.040(8) -0.127(7) 0.036(6)
Cl4 0.180(6) 0.172(7) 0.132(5) 0.017(4) 0.024(5) -0.049(5)
C55 0.21(2) 0.133(18) 0.056(11) -0.053(11) -0.028(13) 0.040(16)
C56 0.106(13) 0.073(12) 0.076(12) -0.006(9) 0.018(10) 0.007(10)
C57 0.098(12) 0.077(11) 0.049(9) 0.001(8) -0.025(9) -0.010(9)
C58 0.088(11) 0.072(11) 0.092(12) -0.031(9) 0.008(9) 0.027(9)
O11 0.112(9) 0.079(8) 0.065(7) -0.004(6) -0.013(6) 0.010(6)
C59 0.063(11) 0.074(13) 0.158(18) -0.008(11) 0.026(12) 0.006(9)
C60 0.127(17) 0.118(18) 0.120(18) 0.028(13) 0.049(15) 0.036(14)
C61 0.078(13) 0.125(18) 0.16(2) -0.008(14) -0.033(15) 0.016(12)
C62 0.067(12) 0.17(2) 0.24(3) 0.05(2) 0.028(16) -0.020(13)
O12 0.101(9) 0.123(11) 0.088(9) 0.005(7) -0.005(8) 0.019(8)

loop_
_atom_type_symbol
_atom_type_description
_atom_type_scat_dispersion_real
_atom_type_scat_dispersion_imag
_atom_type_scat_source
C C 0.0033 0.0016 'International Tables Vol C Tables 4.2.6.8 and 6.1.1.4'
H H 0.0000 0.0000 'International Tables Vol C Tables 4.2.6.8 and 6.1.1.4'
N N 0.0061 0.0033 'International Tables Vol C Tables 4.2.6.8 and 6.1.1.4'
O O 0.0106 0.0060 'International Tables Vol C Tables 4.2.6.8 and 6.1.1.4'
F F 0.0171 0.0103 'International Tables Vol C Tables 4.2.6.8 and 6.1.1.4'
S S 0.1246 0.1234 'International Tables Vol C Tables 4.2.6.8 and 6.1.1.4'
Ir Ir -1.4442 7.9887 'International Tables Vol C Tables 4.2.6.8 and 6.1.1.4'
Cl Cl 0.1484 0.1585 'International Tables Vol C Tables 4.2.6.8 and 6.1.1.4'

loop_
_geom_angle_atom_site_label_1
_geom_angle_atom_site_label_2
_geom_angle_atom_site_label_3
_geom_angle
_geom_angle_site_symmetry_1
_geom_angle_site_symmetry_3
O1 Ir1 O2 84.3(3) . .
O1 Ir1 N1 83.6(3) . .
O2 Ir1 N1 82.3(3) . .
O1 Ir1 C31 163.2(3) . .
O2 Ir1 C31 110.8(4) . .
N1 Ir1 C31 105.0(4) . .
O1 Ir1 C34 102.1(4) . .
O2 Ir1 C34 113.1(4) . .
N1 Ir1 C34 163.8(4) . .
C31 Ir1 C34 65.9(4) . .
O1 Ir1 C33 97.3(3) . .
O2 Ir1 C33 153.9(4) . .
N1 Ir1 C33 123.8(4) . .
C31 Ir1 C33 65.8(4) . .
C34 Ir1 C33 40.9(5) . .
O1 Ir1 C32 126.0(3) . .
O2 Ir1 C32 149.6(4) . .
N1 Ir1 C32 98.0(4) . .
C31 Ir1 C32 39.5(4) . .
C34 Ir1 C32 66.3(4) . .
C33 Ir1 C32 38.5(4) . .
O1 Ir1 C35 134.1(4) . .
O2 Ir1 C35 94.2(4) . .
N1 Ir1 C35 141.8(4) . .
C31 Ir1 C35 41.0(4) . .
C34 Ir1 C35 37.3(4) . .
C33 Ir1 C35 66.0(4) . .
C32 Ir1 C35 66.9(4) . .
O3 Ir2 O4 84.3(2) . .
O3 Ir2 N2 82.9(3) . 3_665
O4 Ir2 N2 84.6(3) . 3_665
O3 Ir2 C41 107.1(3) . .
O4 Ir2 C41 162.8(3) . .
N2 Ir2 C41 109.2(4) 3_665 .
O3 Ir2 C43 118.3(4) . .
O4 Ir2 C43 98.3(4) . .
N2 Ir2 C43 158.8(4) 3_665 .
C41 Ir2 C43 65.1(4) . .
O3 Ir2 C45 144.6(4) . .
O4 Ir2 C45 131.0(4) . .
N2 Ir2 C45 97.2(4) 3_665 .
C41 Ir2 C45 39.4(4) . .
C43 Ir2 C45 65.0(5) . .
O3 Ir2 C42 95.9(4) . .
O4 Ir2 C42 129.8(4) . .
N2 Ir2 C42 145.4(4) 3_665 .
C41 Ir2 C42 38.1(4) . .
C43 Ir2 C42 38.5(5) . .
C45 Ir2 C42 64.4(4) . .
O3 Ir2 C44 157.7(4) . .
O4 Ir2 C44 98.9(4) . .
N2 Ir2 C44 119.3(5) 3_665 .
C41 Ir2 C44 65.6(4) . .
C43 Ir2 C44 39.5(5) . .
C45 Ir2 C44 38.5(4) . .
C42 Ir2 C44 65.0(5) . .
C21 N1 C25 115.3(10) . .
C21 N1 Ir1 124.3(7) . .
C25 N1 Ir1 119.9(7) . .
C30 N2 C26 115.2(10) . .
C30 N2 Ir2 122.4(8) . 3_665
C26 N2 Ir2 122.4(7) . 3_665
C1 O1 Ir1 131.0(6) . .
C3 O2 Ir1 131.2(6) . .
C10 O3 Ir2 130.6(6) . .
C12 O4 Ir2 130.3(6) . .
C23 S1 C19 104.1(6) . .
C28 S2 C20 103.4(6) . .
O5 S3 O7 117.0(7) . .
O5 S3 O6 113.3(7) . .
O7 S3 O6 114.8(7) . .
O5 S3 C51 104.4(7) . .
O7 S3 C51 104.2(9) . .
O6 S3 C51 100.5(9) . .
O10 S4 O8 117.4(6) . .
O10 S4 O9 114.8(6) . .
O8 S4 O9 112.2(6) . .
O10 S4 C52 101.9(5) . .
O8 S4 C52 103.8(5) . .
O9 S4 C52 104.5(5) . .
O1 C1 C2 126.6(9) . .
O1 C1 C18 114.2(9) . .
C2 C1 C18 119.2(9) . .
C3 C2 C1 120.2(9) . .
C3 C2 C11 120.0(8) . .
C1 C2 C11 119.8(8) . .
O2 C3 C2 126.6(9) . .
O2 C3 C4 114.5(9) . .
C2 C3 C4 119.0(9) . .
C5 C4 C9 119.0(10) . .
C5 C4 C3 119.1(10) . .
C9 C4 C3 121.8(9) . .
C4 C5 C6 120.3(11) . .
C7 C6 C5 119.9(11) . .
C8 C7 C6 120.3(11) . .
C7 C8 C9 120.4(11) . .
C8 C9 C4 120.0(10) . .
C8 C9 C10 120.3(10) . .
C4 C9 C10 119.5(9) . .
O3 C10 C11 126.0(9) . .
O3 C10 C9 113.5(8) . .
C11 C10 C9 120.5(9) . .
C10 C11 C12 121.6(9) . .
C10 C11 C2 119.2(8) . .
C12 C11 C2 119.2(8) . .
O4 C12 C11 125.3(9) . .
O4 C12 C13 114.1(8) . .
C11 C12 C13 120.6(9) . .
C14 C13 C18 120.7(9) . .
C14 C13 C12 120.2(9) . .
C18 C13 C12 119.1(8) . .
C15 C14 C13 119.1(10) . .
C16 C15 C14 120.4(11) . .
C17 C16 C15 121.0(11) . .
C16 C17 C18 119.9(11) . .
C13 C18 C17 118.8(9) . .
C13 C18 C1 121.7(9) . .
C17 C18 C1 119.5(9) . .
C20 C19 S1 113.2(9) . .
C19 C20 S2 111.7(9) . .
N1 C21 C22 122.0(10) . .
C23 C22 C21 118.2(10) . .
C24 C23 C22 121.7(11) . .
C24 C23 S1 124.2(10) . .
C22 C23 S1 114.0(8) . .
C23 C24 C25 115.8(12) . .
C24 C25 N1 126.5(10) . .
C27 C26 N2 124.1(11) . .
C26 C27 C28 120.8(11) . .
C29 C28 C27 114.0(11) . .
C29 C28 S2 129.3(9) . .
C27 C28 S2 116.5(10) . .
C30 C29 C28 123.9(11) . .
N2 C30 C29 121.8(10) . .
C32 C31 C35 107.6(10) . .
C32 C31 C36 125.2(10) . .
C35 C31 C36 126.8(10) . .
C32 C31 Ir1 71.1(6) . .
C35 C31 Ir1 71.3(6) . .
C36 C31 Ir1 128.4(7) . .
C33 C32 C31 108.5(10) . .
C33 C32 C37 127.0(11) . .
C31 C32 C37 124.5(10) . .
C33 C32 Ir1 70.6(6) . .
C31 C32 Ir1 69.4(6) . .
C37 C32 Ir1 125.6(8) . .
C32 C33 C34 107.2(10) . .
C32 C33 C38 126.0(11) . .
C34 C33 C38 126.8(11) . .
C32 C33 Ir1 70.9(6) . .
C34 C33 Ir1 69.1(6) . .
C38 C33 Ir1 124.0(8) . .
C35 C34 C39 125.6(13) . .
C35 C34 C33 110.0(11) . .
C39 C34 C33 124.1(11) . .
C35 C34 Ir1 73.1(6) . .
C39 C34 Ir1 128.7(8) . .
C33 C34 Ir1 70.0(6) . .
C34 C35 C40 130.5(13) . .
C34 C35 C31 106.7(10) . .
C40 C35 C31 122.8(11) . .
C34 C35 Ir1 69.6(6) . .
C40 C35 Ir1 125.9(8) . .
C31 C35 Ir1 67.7(6) . .
C42 C41 C45 107.5(10) . .
C42 C41 C46 125.8(11) . .
C45 C41 C46 126.5(11) . .
C42 C41 Ir2 71.7(6) . .
C45 C41 Ir2 70.9(6) . .
C46 C41 Ir2 127.3(8) . .
C41 C42 C43 109.4(10) . .
C41 C42 C47 126.6(13) . .
C43 C42 C47 123.5(12) . .
C41 C42 Ir2 70.2(6) . .
C43 C42 Ir2 70.1(7) . .
C47 C42 Ir2 119.4(8) . .
C42 C43 C44 107.8(11) . .
C42 C43 C48 129.1(14) . .
C44 C43 C48 123.1(14) . .
C42 C43 Ir2 71.4(7) . .
C44 C43 Ir2 71.0(7) . .
C48 C43 Ir2 122.4(9) . .
C45 C44 C43 106.7(11) . .
C45 C44 C49 127.0(13) . .
C43 C44 C49 126.3(12) . .
C45 C44 Ir2 70.4(6) . .
C43 C44 Ir2 69.4(7) . .
C49 C44 Ir2 124.9(8) . .
C44 C45 C41 108.6(11) . .
C44 C45 C50 126.1(12) . .
C41 C45 C50 125.3(11) . .
C44 C45 Ir2 71.1(6) . .
C41 C45 Ir2 69.7(6) . .
C50 C45 Ir2 124.6(8) . .
F3 C51 F1 109.5(16) . .
F3 C51 F2 103.0(16) . .
F1 C51 F2 103.7(14) . .
F3 C51 S3 114.6(11) . .
F1 C51 S3 114.6(13) . .
F2 C51 S3 110.3(14) . .
F5 C52 F6 113.5(9) . .
F5 C52 F4 107.7(9) . .
F6 C52 F4 106.0(8) . .
F5 C52 S4 112.2(8) . .
F6 C52 S4 108.2(7) . .
F4 C52 S4 109.0(6) . .
Cl1 C53 Cl2 118.6(15) . .
Cl3 C54 Cl4 96.4(10) . .
C55 C56 O11 108.8(13) . .
O11 C57 C58 110.9(13) . .
C57 O11 C56 114.9(11) . .
O12 C60 C59 104.6(15) . .
O12 C61 C62 110.8(17) . .
C61 O12 C60 112.9(15) . .

loop_
_geom_bond_atom_site_label_1
_geom_bond_atom_site_label_2
_geom_bond_distance
_geom_bond_site_symmetry_2
Ir1 O1 2.063(6) .
Ir1 O2 2.069(6) .
Ir1 N1 2.098(10) .
Ir1 C31 2.125(11) .
Ir1 C34 2.131(10) .
Ir1 C33 2.145(11) .
Ir1 C32 2.149(10) .
Ir1 C35 2.176(10) .
Ir2 O3 2.062(6) .
Ir2 O4 2.066(7) .
Ir2 N2 2.110(8) 3_665
Ir2 C41 2.131(10) .
Ir2 C43 2.133(12) .
Ir2 C45 2.146(11) .
Ir2 C42 2.150(11) .
Ir2 C44 2.155(11) .
N1 C21 1.320(12) .
N1 C25 1.384(12) .
N2 C30 1.333(13) .
N2 C26 1.388(13) .
N2 Ir2 2.110(8) 3_665
O1 C1 1.272(11) .
O2 C3 1.265(11) .
O3 C10 1.283(11) .
O4 C12 1.280(11) .
O5 S3 1.462(9) .
O6 S3 1.474(10) .
O7 S3 1.463(9) .
O8 S4 1.420(8) .
O9 S4 1.446(9) .
O10 S4 1.405(9) .
S1 C23 1.785(11) .
S1 C19 1.847(11) .
S2 C28 1.730(12) .
S2 C20 1.819(12) .
S3 C51 1.742(16) .
S4 C52 1.832(9) .
F1 C51 1.354(19) .
F2 C51 1.37(2) .
F3 C51 1.321(16) .
F4 C52 1.368(10) .
F5 C52 1.206(11) .
F6 C52 1.312(11) .
C1 C2 1.429(13) .
C1 C18 1.463(13) .
C2 C3 1.428(12) .
C2 C11 1.479(12) .
C3 C4 1.458(13) .
C4 C5 1.382(14) .
C4 C9 1.389(14) .
C5 C6 1.395(14) .
C6 C7 1.368(16) .
C7 C8 1.366(14) .
C8 C9 1.389(13) .
C9 C10 1.471(13) .
C10 C11 1.415(12) .
C11 C12 1.425(12) .
C12 C13 1.470(12) .
C13 C14 1.392(12) .
C13 C18 1.401(12) .
C14 C15 1.389(14) .
C15 C16 1.380(16) .
C16 C17 1.372(15) .
C17 C18 1.403(14) .
C19 C20 1.462(16) .
C21 C22 1.426(14) .
C22 C23 1.369(15) .
C23 C24 1.354(15) .
C24 C25 1.357(16) .
C26 C27 1.327(15) .
C27 C28 1.395(15) .
C28 C29 1.375(15) .
C29 C30 1.347(15) .
C31 C32 1.444(14) .
C31 C35 1.507(16) .
C31 C36 1.514(15) .
C32 C33 1.415(15) .
C32 C37 1.525(15) .
C33 C34 1.494(16) .
C33 C38 1.501(15) .
C34 C35 1.377(15) .
C34 C39 1.494(15) .
C35 C40 1.442(15) .
C41 C42 1.398(14) .
C41 C45 1.442(15) .
C41 C46 1.513(15) .
C42 C43 1.413(17) .
C42 C47 1.533(16) .
C43 C44 1.450(17) .
C43 C48 1.497(17) .
C44 C45 1.418(16) .
C44 C49 1.480(15) .
C45 C50 1.520(15) .
C53 Cl1 1.50(2) .
C53 Cl2 1.74(2) .
C54 Cl3 1.82(2) .
C54 Cl4 2.12(2) .
C55 C56 1.441(18) .
C56 O11 1.498(16) .
C57 O11 1.412(14) .
C57 C58 1.427(18) .
C59 C60 1.49(2) .
C60 O12 1.470(18) .
C61 O12 1.368(17) .
C61 C62 1.51(2) .
